data_2241054
loop_
_publ_author_name
'Naik, Vasant S.'
'Yathirajan, Hemmige S.'
'Jasinski, Jerry P.'
'Smolenski, Victoria A.'
'Glidewell, Christopher'

_publ_section_title
;
 The crystal structures of six
 (2<i>E</i>)-3-aryl-1-(5-halogenothiophen-2-yl)prop-2-en-1-ones
;
_journal_coeditor_code SU5193
_journal_issue 9
_journal_name_full 'Acta Crystallographica Section E'
_journal_page_first 1093
_journal_page_last 1099
_journal_paper_doi 10.1107/S2056989015015534
_journal_volume 71
_journal_year 2015
_chemical_formula_iupac 'C15 H13 Cl O2 S'
_chemical_formula_moiety 'C15 H13 Cl O2 S'
_chemical_formula_sum 'C15 H13 Cl O2 S'
_chemical_formula_weight 292.76
_chemical_name_systematic
;
(2<i>E</i>)-1-(5-Chlorothiophen-2-yl)-3-(4-ethoxyphenyl)prop-2-en-1-one
;
_space_group_crystal_system monoclinic
_space_group_IT_number 14
_space_group_name_Hall '-P 2ybc'
_space_group_name_H-M_alt 'P 1 21/c 1'
_symmetry_space_group_name_Hall '-P 2ybc'
_symmetry_space_group_name_H-M 'P 1 21/c 1'
_atom_sites_solution_hydrogens geom
_audit_creation_method SHELXL-2014
_cell_angle_alpha 90
_cell_angle_beta 92.260(3)
_cell_angle_gamma 90
_cell_formula_units_Z 4
_cell_length_a 16.3577(6)
_cell_length_b 7.4518(4)
_cell_length_c 11.0892(4)
_cell_measurement_reflns_used 4472
_cell_measurement_temperature 173(2)
_cell_measurement_theta_max 32.827
_cell_measurement_theta_min 3.548
_cell_volume 1350.66(10)
_computing_cell_refinement
;
CrysAlis PRO (Agilent, 2012)
;
_computing_data_collection
;
CrysAlis PRO (Agilent, 2012)
;
_computing_data_reduction
;
CrysAlis RED (Agilent, 2012)
;
_computing_molecular_graphics
;
PLATON (Spek, 2009)
;
_computing_publication_material 'SHELXL-2014 and PLATON'
_computing_structure_refinement
;
SHELXL-2014 (Sheldrick, 2015)
;
_computing_structure_solution
;
SHELXS-97 (Sheldrick, 2008)
;
_diffrn_ambient_temperature 173(2)
_diffrn_measured_fraction_theta_full 0.998
_diffrn_measured_fraction_theta_max 0.998
_diffrn_measurement_device_type 'Agilent Eos Gemini'
_diffrn_measurement_method '\w scans'
_diffrn_radiation_type MoK\a
_diffrn_radiation_wavelength 0.71073
_diffrn_reflns_av_R_equivalents 0.0375
_diffrn_reflns_limit_h_max 12
_diffrn_reflns_limit_h_min -23
_diffrn_reflns_limit_k_max 10
_diffrn_reflns_limit_k_min -9
_diffrn_reflns_limit_l_max 15
_diffrn_reflns_limit_l_min -15
_diffrn_reflns_number 7925
_diffrn_reflns_theta_full 25.242
_diffrn_reflns_theta_max 30.000
_diffrn_reflns_theta_min 3.548
_diffrn_standards_decay_% 0
_diffrn_standards_interval_count 0
_diffrn_standards_interval_time 0
_diffrn_standards_number 0
_exptl_absorpt_coefficient_mu 0.431
_exptl_absorpt_correction_T_max 0.929
_exptl_absorpt_correction_T_min 0.789
_exptl_absorpt_correction_type multi-scan
_exptl_absorpt_process_details
;
(CrysAlis RED; Agilent, 2012)
;
_exptl_crystal_colour colourless
_exptl_crystal_density_diffrn 1.440
_exptl_crystal_description needle
_exptl_crystal_F_000 608
_exptl_crystal_size_max 0.500
_exptl_crystal_size_mid 0.280
_exptl_crystal_size_min 0.170
_refine_diff_density_max 0.277
_refine_diff_density_min -0.386
_refine_ls_extinction_method none
_refine_ls_goodness_of_fit_ref 1.063
_refine_ls_hydrogen_treatment constr
_refine_ls_matrix_type full
_refine_ls_number_parameters 173
_refine_ls_number_reflns 3933
_refine_ls_number_restraints 0
_refine_ls_restrained_S_all 1.063
_refine_ls_R_factor_all 0.0572
_refine_ls_R_factor_gt 0.0408
_refine_ls_shift/su_max 0.000
_refine_ls_shift/su_mean 0.000
_refine_ls_structure_factor_coef Fsqd
_refine_ls_weighting_details 'w=1/[\s^2^(Fo^2^)+(0.0511P)^2^] where P=(Fo^2^+2Fc^2^)/3'
_refine_ls_weighting_scheme calc
_refine_ls_wR_factor_gt 0.0997
_refine_ls_wR_factor_ref 0.1107
_reflns_number_gt 3102
_reflns_number_total 3933
_reflns_threshold_expression 'I > 2\s(I)'
_cod_data_source_file su5193sup1.cif
_cod_data_source_block III
_cod_database_code 2241054
_shelx_space_group_comment
;
The symmetry employed for this shelxl refinement is uniquely defined
by the following loop, which should always be used as a source of
symmetry information in preference to the above space-group names.
They are only intended as comments.
;
_shelx_estimated_absorpt_t_min 0.813
_shelx_estimated_absorpt_t_max 0.930
_shelxl_version_number 2.014

loop_
_space_group_symop_operation_xyz
'x, y, z'
'-x, y+1/2, -z+1/2'
'-x, -y, -z'
'x, -y-1/2, z-1/2'

loop_
_atom_site_type_symbol
_atom_site_label
_atom_site_fract_x
_atom_site_fract_y
_atom_site_fract_z
_atom_site_U_iso_or_equiv
_atom_site_adp_type
_atom_site_calc_flag
_atom_site_occupancy
C C1 0.48158(9) 0.8068(2) 0.36984(12) 0.0216(3) Uani d 1
O O1 0.46622(7) 0.8563(2) 0.26556(9) 0.0323(3) Uani d 1
C C2 0.42015(9) 0.7307(2) 0.44768(12) 0.0224(3) Uani d 1
H H2 0.4360 0.6950 0.5275 0.027 Uiso calc 1
C C3 0.34250(9) 0.7104(2) 0.40898(12) 0.0203(3) Uani d 1
H H3 0.3296 0.7470 0.3284 0.024 Uiso calc 1
S S11 0.63794(2) 0.91918(6) 0.33294(3) 0.02406(12) Uani d 1
C C12 0.56528(9) 0.8246(2) 0.42167(12) 0.0200(3) Uani d 1
C C13 0.59796(9) 0.7742(2) 0.53208(13) 0.0219(3) Uani d 1
H H313 0.5670 0.7205 0.5932 0.026 Uiso calc 1
C C14 0.68245(9) 0.8104(2) 0.54546(13) 0.0233(3) Uani d 1
H H14 0.7151 0.7840 0.6160 0.028 Uiso calc 1
C C15 0.71118(9) 0.8880(2) 0.44464(13) 0.0217(3) Uani d 1
Cl Cl15 0.81004(2) 0.95089(6) 0.42162(4) 0.03018(12) Uani d 1
C C31 0.27552(9) 0.6388(2) 0.47614(12) 0.0189(3) Uani d 1
C C32 0.19780(9) 0.6176(2) 0.41992(13) 0.0229(3) Uani d 1
H H32 0.1900 0.6488 0.3372 0.027 Uiso calc 1
C C33 0.13266(9) 0.5529(2) 0.48145(14) 0.0245(3) Uani d 1
H H33 0.0807 0.5394 0.4412 0.029 Uiso calc 1
C C34 0.14307(9) 0.5074(2) 0.60284(13) 0.0215(3) Uani d 1
C C35 0.21977(9) 0.5257(2) 0.66077(13) 0.0220(3) Uani d 1
H H35 0.2274 0.4940 0.7434 0.026 Uiso calc 1
C C36 0.28472(9) 0.5902(2) 0.59763(13) 0.0212(3) Uani d 1
H H36 0.3369 0.6017 0.6377 0.025 Uiso calc 1
O O34 0.07523(7) 0.44649(17) 0.65798(10) 0.0274(3) Uani d 1
C C37 0.08278(10) 0.4097(3) 0.78481(14) 0.0304(4) Uani d 1
H H37A 0.1087 0.5125 0.8281 0.036 Uiso calc 1
H H37B 0.1170 0.3019 0.7999 0.036 Uiso calc 1
C C38 -0.00225(12) 0.3790(3) 0.82785(18) 0.0427(5) Uani d 1
H H38A -0.0281 0.2806 0.7817 0.064 Uiso calc 1
H H38B -0.0347 0.4886 0.8161 0.064 Uiso calc 1
H H38C 0.0007 0.3476 0.9137 0.064 Uiso calc 1

loop_
_atom_site_aniso_label
_atom_site_aniso_U_11
_atom_site_aniso_U_22
_atom_site_aniso_U_33
_atom_site_aniso_U_12
_atom_site_aniso_U_13
_atom_site_aniso_U_23
C1 0.0198(7) 0.0260(8) 0.0190(6) 0.0008(7) 0.0008(5) -0.0012(6)
O1 0.0234(6) 0.0528(9) 0.0206(5) -0.0050(6) -0.0009(4) 0.0065(5)
C2 0.0215(7) 0.0261(8) 0.0196(6) -0.0009(7) 0.0016(5) 0.0003(6)
C3 0.0214(7) 0.0216(8) 0.0180(6) 0.0004(6) 0.0018(5) -0.0024(5)
S11 0.02107(19) 0.0335(2) 0.01778(18) -0.00399(17) 0.00259(14) 0.00242(15)
C12 0.0185(7) 0.0230(8) 0.0185(6) -0.0016(6) 0.0033(5) -0.0008(5)
C13 0.0212(7) 0.0255(8) 0.0192(6) -0.0018(7) 0.0026(5) 0.0020(6)
C14 0.0216(7) 0.0250(8) 0.0231(7) -0.0011(7) -0.0022(5) 0.0013(6)
C15 0.0185(7) 0.0209(8) 0.0258(7) -0.0007(6) 0.0014(6) -0.0041(6)
Cl15 0.01899(19) 0.0340(3) 0.0378(2) -0.00428(17) 0.00436(16) -0.00219(17)
C31 0.0175(6) 0.0190(8) 0.0202(6) 0.0008(6) 0.0009(5) -0.0031(6)
C32 0.0214(7) 0.0276(9) 0.0195(7) 0.0005(7) -0.0018(5) -0.0001(6)
C33 0.0176(7) 0.0297(9) 0.0260(7) -0.0006(7) -0.0040(6) -0.0026(6)
C34 0.0172(7) 0.0217(8) 0.0257(7) -0.0007(6) 0.0032(6) -0.0024(6)
C35 0.0202(7) 0.0269(8) 0.0188(7) 0.0010(7) 0.0008(5) -0.0003(6)
C36 0.0174(7) 0.0247(8) 0.0213(7) -0.0003(6) -0.0021(5) -0.0021(6)
O34 0.0190(5) 0.0351(7) 0.0283(6) -0.0048(5) 0.0039(4) 0.0023(5)
C37 0.0279(8) 0.0358(10) 0.0279(8) -0.0025(8) 0.0072(7) 0.0027(7)
C38 0.0357(10) 0.0494(13) 0.0440(10) -0.0071(10) 0.0159(8) 0.0049(9)

loop_
_atom_type_symbol
_atom_type_description
_atom_type_scat_dispersion_real
_atom_type_scat_dispersion_imag
_atom_type_scat_source
C C 0.0033 0.0016 'International Tables Vol C Tables 4.2.6.8 and 6.1.1.4'
H H 0.0000 0.0000 'International Tables Vol C Tables 4.2.6.8 and 6.1.1.4'
Cl Cl 0.1484 0.1585 'International Tables Vol C Tables 4.2.6.8 and 6.1.1.4'
O O 0.0106 0.0060 'International Tables Vol C Tables 4.2.6.8 and 6.1.1.4'
S S 0.1246 0.1234 'International Tables Vol C Tables 4.2.6.8 and 6.1.1.4'

loop_
_geom_angle_atom_site_label_1
_geom_angle_atom_site_label_2
_geom_angle_atom_site_label_3
_geom_angle
O1 C1 C2 123.41(13)
O1 C1 C12 119.55(13)
C2 C1 C12 117.04(12)
C3 C2 C1 121.42(13)
C3 C2 H2 119.3
C1 C2 H2 119.3
C2 C3 C31 127.28(13)
C2 C3 H3 116.4
C31 C3 H3 116.4
C15 S11 C12 90.58(7)
C13 C12 C1 130.54(14)
C13 C12 S11 111.66(11)
C1 C12 S11 117.79(10)
C12 C13 C14 112.83(13)
C12 C13 H313 123.6
C14 C13 H313 123.6
C15 C14 C13 111.36(13)
C15 C14 H14 124.3
C13 C14 H14 124.3
C14 C15 S11 113.57(11)
C14 C15 Cl15 126.75(12)
S11 C15 Cl15 119.67(9)
C36 C31 C32 117.42(13)
C36 C31 C3 122.39(13)
C32 C31 C3 120.20(12)
C33 C32 C31 121.70(13)
C33 C32 H32 119.2
C31 C32 H32 119.2
C32 C33 C34 119.86(14)
C32 C33 H33 120.1
C34 C33 H33 120.1
O34 C34 C33 116.33(13)
O34 C34 C35 123.98(13)
C33 C34 C35 119.69(14)
C36 C35 C34 119.79(14)
C36 C35 H35 120.1
C34 C35 H35 120.1
C35 C36 C31 121.54(14)
C35 C36 H36 119.2
C31 C36 H36 119.2
C34 O34 C37 117.57(12)
O34 C37 C38 107.17(14)
O34 C37 H37A 110.3
C38 C37 H37A 110.3
O34 C37 H37B 110.3
C38 C37 H37B 110.3
H37A C37 H37B 108.5
C37 C38 H38A 109.5
C37 C38 H38B 109.5
H38A C38 H38B 109.5
C37 C38 H38C 109.5
H38A C38 H38C 109.5
H38B C38 H38C 109.5

loop_
_geom_bond_atom_site_label_1
_geom_bond_atom_site_label_2
_geom_bond_distance
C1 O1 1.2302(17)
C1 C2 1.465(2)
C1 C12 1.4698(19)
C2 C3 1.333(2)
C2 H2 0.9500
C3 C31 1.451(2)
C3 H3 0.9500
S11 C15 1.7049(15)
S11 C12 1.7233(15)
C12 C13 1.369(2)
C13 C14 1.410(2)
C13 H313 0.9500
C14 C15 1.359(2)
C14 H14 0.9500
C15 Cl15 1.7125(15)
C31 C36 1.398(2)
C31 C32 1.4027(19)
C32 C33 1.375(2)
C32 H32 0.9500
C33 C34 1.392(2)
C33 H33 0.9500
C34 O34 1.3654(19)
C34 C35 1.394(2)
C35 C36 1.381(2)
C35 H35 0.9500
C36 H36 0.9500
O34 C37 1.4335(19)
C37 C38 1.506(2)
C37 H37A 0.9900
C37 H37B 0.9900
C38 H38A 0.9800
C38 H38B 0.9800
C38 H38C 0.9800

loop_
_geom_hbond_atom_site_label_D
_geom_hbond_atom_site_label_H
_geom_hbond_atom_site_label_A
_geom_hbond_site_symmetry_A
_geom_hbond_distance_DH
_geom_hbond_distance_HA
_geom_hbond_distance_DA
_geom_hbond_angle_DHA
_geom_hbond_publ_flag
C36 H36 O1 4_576 0.95 2.52 3.4649(18) 173 no

loop_
_geom_torsion_atom_site_label_1
_geom_torsion_atom_site_label_2
_geom_torsion_atom_site_label_3
_geom_torsion_atom_site_label_4
_geom_torsion
O1 C1 C2 C3 0.0(3)
C12 C1 C2 C3 179.55(15)
C1 C2 C3 C31 -179.46(15)
O1 C1 C12 C13 -177.31(17)
C2 C1 C12 C13 3.1(3)
O1 C1 C12 S11 1.2(2)
C2 C1 C12 S11 -178.36(12)
C15 S11 C12 C13 0.49(13)
C15 S11 C12 C1 -178.32(13)
C1 C12 C13 C14 178.12(16)
S11 C12 C13 C14 -0.50(18)
C12 C13 C14 C15 0.2(2)
C13 C14 C15 S11 0.15(19)
C13 C14 C15 Cl15 -179.02(12)
C12 S11 C15 C14 -0.37(14)
C12 S11 C15 Cl15 178.87(11)
C2 C3 C31 C36 4.0(3)
C2 C3 C31 C32 -176.64(16)
C36 C31 C32 C33 0.5(2)
C3 C31 C32 C33 -178.92(15)
C31 C32 C33 C34 0.2(3)
C32 C33 C34 O34 179.12(15)
C32 C33 C34 C35 -0.7(2)
O34 C34 C35 C36 -179.38(15)
C33 C34 C35 C36 0.5(2)
C34 C35 C36 C31 0.3(2)
C32 C31 C36 C35 -0.8(2)
C3 C31 C36 C35 178.63(15)
C33 C34 O34 C37 -175.99(15)
C35 C34 O34 C37 3.9(2)
C34 O34 C37 C38 169.60(16)

_cod_database_fobs_code 2241054
